data_4127990
loop_
_publ_author_name
'Buss, Joshua A.'
'Bailey, Gwendolyn A.'
'Oppenheim, Julius'
'VanderVelde, David G.'
'Goddard, 3rd, William A'
'Agapie, Theodor'

_publ_section_title
;
 CO Coupling Chemistry of a Terminal Mo Carbide: Sequential Addition of
 Proton, Hydride, and CO Releases Ethenone.
;
_journal_issue 39
_journal_name_full 'Journal of the American Chemical Society'
_journal_page_first 15664
_journal_page_last 15674
_journal_paper_doi 10.1021/jacs.9b07743
_journal_volume 141
_journal_year 2019
_chemical_formula_moiety 'C33 H40 Mo O2 P2, 2(C6 H6)'
_chemical_formula_sum 'C45 H52 Mo O2 P2'
_chemical_formula_weight 782.74
_space_group_crystal_system triclinic
_space_group_IT_number 2
_space_group_name_Hall '-P 1'
_space_group_name_H-M_alt 'P -1'
_symmetry_space_group_name_Hall '-P 1'
_symmetry_space_group_name_H-M 'P -1'
_atom_sites_solution_hydrogens geom
_atom_sites_solution_primary dual
_audit_creation_date 2019-07-12
_audit_creation_method
;
Olex2 1.2
(compiled 2018.05.29 svn.r3508 for OlexSys, GUI svn.r5506)
;
_cell_angle_alpha 72.96(4)
_cell_angle_beta 81.20(5)
_cell_angle_gamma 88.33(4)
_cell_formula_units_Z 2
_cell_length_a 11.665(8)
_cell_length_b 12.561(5)
_cell_length_c 13.985(6)
_cell_measurement_reflns_used 9395
_cell_measurement_temperature 100(2)
_cell_measurement_theta_max 41.08
_cell_measurement_theta_min 2.16
_cell_volume 1935.9(18)
_computing_cell_refinement 'SAINT V8.38A (?, 2016)'
_computing_data_reduction 'SAINT V8.38A (?, 2016)'
_computing_molecular_graphics 'Olex2 (Dolomanov et al., 2009)'
_computing_publication_material 'Olex2 (Dolomanov et al., 2009)'
_computing_structure_refinement 'XL (Sheldrick, 2008)'
_computing_structure_solution 'XT (Sheldrick, 2015)'
_diffrn_ambient_temperature 100.0
_diffrn_detector 'CMOS Area Detector'
_diffrn_detector_area_resol_mean 10.24
_diffrn_detector_type 'Bruker PHOTON 100'
_diffrn_measured_fraction_theta_full 0.999
_diffrn_measured_fraction_theta_max 0.974
_diffrn_measurement_device '\k-geometry diffractometer'
_diffrn_measurement_device_type 'Bruker APEX-II CCD'
_diffrn_measurement_method '\f and \w scans'
_diffrn_radiation_monochromator 'Triumph focusing graphite'
_diffrn_radiation_type MoK\a
_diffrn_radiation_wavelength 0.71073
_diffrn_reflns_av_R_equivalents 0.0305
_diffrn_reflns_av_unetI/netI 0.0201
_diffrn_reflns_Laue_measured_fraction_full 0.999
_diffrn_reflns_Laue_measured_fraction_max 0.974
_diffrn_reflns_limit_h_max 21
_diffrn_reflns_limit_h_min -21
_diffrn_reflns_limit_k_max 23
_diffrn_reflns_limit_k_min -23
_diffrn_reflns_limit_l_max 25
_diffrn_reflns_limit_l_min -25
_diffrn_reflns_number 185991
_diffrn_reflns_point_group_measured_fraction_full 0.999
_diffrn_reflns_point_group_measured_fraction_max 0.974
_diffrn_reflns_theta_full 25.242
_diffrn_reflns_theta_max 41.361
_diffrn_reflns_theta_min 1.541
_diffrn_source 'sealed tube'
_diffrn_source_current 30
_diffrn_source_power 1.5
_diffrn_source_target Mo
_diffrn_source_type 'Siemens KFF Mo 2K-90'
_diffrn_source_voltage 50
_diffrn_standards_number 0
_exptl_absorpt_coefficient_mu 0.458
_exptl_absorpt_correction_T_max 1.0000
_exptl_absorpt_correction_T_min 0.9402
_exptl_absorpt_correction_type multi-scan
_exptl_absorpt_process_details
'SADABS-2016/2 (Bruker,2016/2) was used for absorption correction. wR2(int) was 0.0460 before and 0.0429 after correction. The Ratio of minimum to maximum transmission is 0.9402. The \l/2 correction factor is Not present.'
_exptl_crystal_colour red
_exptl_crystal_colour_primary red
_exptl_crystal_density_diffrn 1.343
_exptl_crystal_description block
_exptl_crystal_F_000 820
_exptl_crystal_size_max 0.45
_exptl_crystal_size_mid 0.26
_exptl_crystal_size_min 0.22
_refine_diff_density_max 0.564
_refine_diff_density_min -0.686
_refine_diff_density_rms 0.068
_refine_ls_extinction_method none
_refine_ls_goodness_of_fit_ref 1.060
_refine_ls_hydrogen_treatment constr
_refine_ls_matrix_type full
_refine_ls_number_parameters 514
_refine_ls_number_reflns 25396
_refine_ls_number_restraints 0
_refine_ls_restrained_S_all 1.060
_refine_ls_R_factor_all 0.0291
_refine_ls_R_factor_gt 0.0224
_refine_ls_shift/su_max 0.009
_refine_ls_shift/su_mean 0.000
_refine_ls_structure_factor_coef Fsqd
_refine_ls_weighting_details 'w=1/[\s^2^(Fo^2^)+(0.0217P)^2^+0.5715P] where P=(Fo^2^+2Fc^2^)/3'
_refine_ls_weighting_scheme calc
_refine_ls_wR_factor_gt 0.0529
_refine_ls_wR_factor_ref 0.0554
_reflns_Friedel_coverage 0.000
_reflns_number_gt 22532
_reflns_number_total 25396
_reflns_threshold_expression 'I > 2\s(I)'
_cod_data_source_file ja9b07743_si_002.cif
_cod_data_source_block 2
_cod_original_cell_volume 1935.8(18)
_cod_database_code 4127990
_shelx_shelxl_version_number 2018/3
_shelx_space_group_comment
;
The symmetry employed for this shelxl refinement is uniquely defined
by the following loop, which should always be used as a source of
symmetry information in preference to the above space-group names.
They are only intended as comments.
;
_shelx_estimated_absorpt_t_max 0.906
_shelx_estimated_absorpt_t_min 0.820
_olex2_refinement_description
;
1. Fixed Uiso
 At 1.2 times of:
  All C(H) groups
 At 1.5 times of:
  All C(H,H,H) groups
2. Others
 Sof(C40')=Sof(H40')=Sof(C41')=Sof(H41')=Sof(C42')=Sof(H42')=Sof(C43')=
 Sof(H43')=Sof(C44')=Sof(H44')=Sof(C45')=Sof(H45')=1-FVAR(1)
 Sof(C40)=Sof(H40)=Sof(C41)=Sof(H41)=Sof(C42)=Sof(H42)=Sof(C43)=Sof(H43)=
 Sof(C44)=Sof(H44)=Sof(C45)=Sof(H45)=FVAR(1)
3.a Ternary CH refined with riding coordinates:
 C2(H2), C5(H5), C25(H25), C28(H28)
3.b Aromatic/amide H refined with riding coordinates:
 C8(H8), C9(H9), C10(H10), C11(H11), C14(H14), C15(H15), C16(H16), C17(H17),
 C20(H20), C21(H21), C22(H22), C23(H23), C40(H40), C41(H41), C42(H42), C43(H43),
  C44(H44), C45(H45), C34(H34), C35(H35), C36(H36), C37(H37), C38(H38),
 C39(H39), C40'(H40'), C41'(H41'), C42'(H42'), C43'(H43'), C44'(H44'),
 C45'(H45')
3.c Idealised Me refined as rotating group:
 C1(H1A,H1B,H1C), C3(H3A,H3B,H3C), C4(H4A,H4B,H4C), C6(H6A,H6B,H6C), C26(H26A,
 H26B,H26C), C27(H27A,H27B,H27C), C29(H29A,H29B,H29C), C30(H30A,H30B,H30C)
;
_olex2_submission_special_instructions 'No special instructions were received'

loop_
_space_group_symop_operation_xyz
'x, y, z'
'-x, -y, -z'

loop_
_atom_site_label
_atom_site_type_symbol
_atom_site_fract_x
_atom_site_fract_y
_atom_site_fract_z
_atom_site_U_iso_or_equiv
_atom_site_adp_type
_atom_site_occupancy
_atom_site_site_symmetry_order
_atom_site_calc_flag
_atom_site_refinement_flags_posn
_atom_site_refinement_flags_occupancy
_atom_site_disorder_assembly
_atom_site_disorder_group
Mo1 Mo 0.72390(2) 0.69405(2) 0.78302(2) 0.00749(1) Uani 1 1 d . . . .
P1 P 0.43412(2) 0.66832(2) 0.72350(2) 0.00978(2) Uani 1 1 d . . . .
P2 P 0.80952(2) 0.86351(2) 0.79474(2) 0.00914(2) Uani 1 1 d . . . .
O1 O 0.60502(5) 0.93547(4) 0.60727(5) 0.02220(11) Uani 1 1 d . . . .
O2 O 0.85129(5) 0.75273(5) 0.56012(4) 0.02142(10) Uani 1 1 d . . . .
C1 C 0.87587(7) 1.01471(6) 0.60261(5) 0.01908(12) Uani 1 1 d . . . .
H1A H 0.846368 0.961985 0.572231 0.029 Uiso 1 1 calc GR . . .
H1B H 0.937751 1.061061 0.554376 0.029 Uiso 1 1 calc GR . . .
H1C H 0.812694 1.062231 0.619673 0.029 Uiso 1 1 calc GR . . .
C2 C 0.92395(5) 0.95046(5) 0.69870(5) 0.01373(9) Uani 1 1 d . . . .
H2 H 0.951290 1.006698 0.728454 0.016 Uiso 1 1 calc R . . .
C3 C 1.02897(6) 0.88083(6) 0.67581(5) 0.01793(11) Uani 1 1 d . . . .
H3A H 1.060233 0.844821 0.738423 0.027 Uiso 1 1 calc GR . . .
H3B H 1.088801 0.929329 0.626917 0.027 Uiso 1 1 calc GR . . .
H3C H 1.005007 0.823812 0.647441 0.027 Uiso 1 1 calc GR . . .
C4 C 0.61269(7) 0.91778(7) 0.91226(6) 0.02217(13) Uani 1 1 d . . . .
H4A H 0.572838 0.858871 0.896412 0.033 Uiso 1 1 calc GR . . .
H4B H 0.556734 0.974318 0.923276 0.033 Uiso 1 1 calc GR . . .
H4C H 0.647713 0.885710 0.973612 0.033 Uiso 1 1 calc GR . . .
C5 C 0.70750(6) 0.97150(5) 0.82411(5) 0.01474(10) Uani 1 1 d . . . .
H5 H 0.667763 1.002243 0.763514 0.018 Uiso 1 1 calc R . . .
C6 C 0.76171(8) 1.07089(7) 0.84362(8) 0.02529(15) Uani 1 1 d . . . .
H6A H 0.797217 1.045408 0.905408 0.038 Uiso 1 1 calc GR . . .
H6B H 0.701495 1.124959 0.851699 0.038 Uiso 1 1 calc GR . . .
H6C H 0.821227 1.106082 0.786263 0.038 Uiso 1 1 calc GR . . .
C7 C 0.89198(5) 0.81581(5) 0.90183(4) 0.01099(8) Uani 1 1 d . . . .
C8 C 0.97165(6) 0.88086(5) 0.92666(5) 0.01491(10) Uani 1 1 d . . . .
H8 H 0.979497 0.958223 0.892143 0.018 Uiso 1 1 calc R . . .
C9 C 1.03945(6) 0.83310(6) 1.00150(5) 0.01673(10) Uani 1 1 d . . . .
H9 H 1.093563 0.877993 1.017362 0.020 Uiso 1 1 calc R . . .
C10 C 1.02848(6) 0.72009(6) 1.05319(5) 0.01717(11) Uani 1 1 d . . . .
H10 H 1.074169 0.687976 1.104810 0.021 Uiso 1 1 calc R . . .
C11 C 0.95026(6) 0.65443(6) 1.02884(5) 0.01543(10) Uani 1 1 d . . . .
H11 H 0.942421 0.577242 1.064086 0.019 Uiso 1 1 calc R . . .
C12 C 0.88303(5) 0.70139(5) 0.95275(4) 0.01127(8) Uani 1 1 d . . . .
C13 C 0.80321(5) 0.63226(5) 0.92173(4) 0.01104(8) Uani 1 1 d . . . .
C14 C 0.67998(5) 0.63205(5) 0.95903(4) 0.01155(8) Uani 1 1 d . . . .
H14 H 0.652639 0.665927 1.010511 0.014 Uiso 1 1 calc R . . .
C15 C 0.60224(5) 0.58176(5) 0.91866(4) 0.01138(8) Uani 1 1 d . . . .
H15 H 0.521347 0.586510 0.939688 0.014 Uiso 1 1 calc R . . .
C16 C 0.84485(5) 0.56292(5) 0.85970(5) 0.01221(9) Uani 1 1 d . . . .
H16 H 0.925685 0.551313 0.845089 0.015 Uiso 1 1 calc R . . .
C17 C 0.76405(5) 0.51140(5) 0.81998(5) 0.01246(9) Uani 1 1 d . . . .
H17 H 0.791832 0.468707 0.775532 0.015 Uiso 1 1 calc R . . .
C18 C 0.64129(5) 0.52268(5) 0.84579(5) 0.01109(8) Uani 1 1 d . . . .
C19 C 0.55638(5) 0.46699(5) 0.80823(5) 0.01188(9) Uani 1 1 d . . . .
C20 C 0.57126(6) 0.35265(5) 0.81995(6) 0.01709(11) Uani 1 1 d . . . .
H20 H 0.636938 0.317302 0.847481 0.021 Uiso 1 1 calc R . . .
C21 C 0.49333(7) 0.28980(6) 0.79269(6) 0.02033(12) Uani 1 1 d . . . .
H21 H 0.506269 0.212836 0.800816 0.024 Uiso 1 1 calc R . . .
C22 C 0.39601(7) 0.34004(6) 0.75333(6) 0.01959(12) Uani 1 1 d . . . .
H22 H 0.340855 0.297285 0.736199 0.024 Uiso 1 1 calc R . . .
C23 C 0.38031(6) 0.45308(5) 0.73936(5) 0.01634(11) Uani 1 1 d . . . .
H23 H 0.314089 0.487080 0.711849 0.020 Uiso 1 1 calc R . . .
C24 C 0.45950(5) 0.51907(5) 0.76469(5) 0.01198(9) Uani 1 1 d . . . .
C25 C 0.30663(5) 0.70608(5) 0.80160(5) 0.01424(9) Uani 1 1 d . . . .
H25 H 0.288124 0.784393 0.765375 0.017 Uiso 1 1 calc R . . .
C26 C 0.19793(6) 0.63618(7) 0.81105(7) 0.02295(14) Uani 1 1 d . . . .
H26A H 0.181633 0.640187 0.743403 0.034 Uiso 1 1 calc GR . . .
H26B H 0.131866 0.665041 0.847745 0.034 Uiso 1 1 calc GR . . .
H26C H 0.210690 0.558537 0.848070 0.034 Uiso 1 1 calc GR . . .
C27 C 0.33002(6) 0.70741(7) 0.90593(6) 0.02042(12) Uani 1 1 d . . . .
H27A H 0.333644 0.630748 0.949344 0.031 Uiso 1 1 calc GR . . .
H27B H 0.267382 0.746324 0.936395 0.031 Uiso 1 1 calc GR . . .
H27C H 0.404036 0.745998 0.898893 0.031 Uiso 1 1 calc GR . . .
C28 C 0.39379(5) 0.69572(5) 0.59643(5) 0.01404(9) Uani 1 1 d . . . .
H28 H 0.326036 0.646203 0.601835 0.017 Uiso 1 1 calc R . . .
C29 C 0.49412(7) 0.66567(7) 0.52505(6) 0.02152(12) Uani 1 1 d . . . .
H29A H 0.562662 0.711227 0.520473 0.032 Uiso 1 1 calc GR . . .
H29B H 0.471797 0.679849 0.457706 0.032 Uiso 1 1 calc GR . . .
H29C H 0.512080 0.586708 0.551287 0.032 Uiso 1 1 calc GR . . .
C30 C 0.35725(7) 0.81658(6) 0.55391(6) 0.02073(12) Uani 1 1 d . . . .
H30A H 0.289745 0.832277 0.598489 0.031 Uiso 1 1 calc GR . . .
H30B H 0.337123 0.827714 0.486178 0.031 Uiso 1 1 calc GR . . .
H30C H 0.421530 0.867009 0.549880 0.031 Uiso 1 1 calc GR . . .
C31 C 0.55370(5) 0.74592(5) 0.72083(4) 0.01105(8) Uani 1 1 d . . . .
C32 C 0.58062(5) 0.84427(5) 0.66109(5) 0.01333(9) Uani 1 1 d . . . .
C33 C 0.80459(5) 0.72993(5) 0.64384(5) 0.01221(9) Uani 1 1 d . . . .
C40 C 0.3457(2) 1.0394(2) 0.7151(4) 0.0374(7) Uani 0.631(9) 1 d . P A 1
H40 H 0.414720 1.003469 0.696661 0.045 Uiso 0.631(9) 1 calc R P A 1
C41 C 0.2772(2) 1.0927(3) 0.6428(3) 0.0333(6) Uani 0.631(9) 1 d . P A 1
H41 H 0.299306 1.094124 0.574138 0.040 Uiso 0.631(9) 1 calc R P A 1
C42 C 0.1764(2) 1.1437(2) 0.67158(16) 0.0239(4) Uani 0.631(9) 1 d . P A 1
H42 H 0.128958 1.179594 0.622443 0.029 Uiso 0.631(9) 1 calc R P A 1
C43 C 0.1445(2) 1.1430(2) 0.77026(13) 0.0185(4) Uani 0.631(9) 1 d . P A 1
H43 H 0.076092 1.178769 0.790491 0.022 Uiso 0.631(9) 1 calc R P A 1
C44 C 0.2148(4) 1.0887(4) 0.8387(4) 0.0329(10) Uani 0.631(9) 1 d . P A 1
H44 H 0.192362 1.086684 0.907408 0.039 Uiso 0.631(9) 1 calc R P A 1
C45 C 0.3119(4) 1.0392(3) 0.8151(3) 0.0414(9) Uani 0.631(9) 1 d . P A 1
H45 H 0.357980 1.003894 0.865527 0.050 Uiso 0.631(9) 1 calc R P A 1
C34 C 0.87950(8) 0.53105(8) 0.39574(8) 0.02783(16) Uani 1 1 d . . . .
H34 H 0.905447 0.588137 0.335111 0.033 Uiso 1 1 calc R . . .
C35 C 0.93247(8) 0.42796(8) 0.41504(8) 0.02718(15) Uani 1 1 d . . . .
H35 H 0.994800 0.414599 0.367899 0.033 Uiso 1 1 calc R . . .
C36 C 0.89404(8) 0.34482(8) 0.50322(8) 0.02837(16) Uani 1 1 d . . . .
H36 H 0.929989 0.274210 0.516697 0.034 Uiso 1 1 calc R . . .
C37 C 0.80291(9) 0.36464(9) 0.57203(8) 0.03005(17) Uani 1 1 d . . . .
H37 H 0.776301 0.307300 0.632290 0.036 Uiso 1 1 calc R . . .
C38 C 0.75063(9) 0.46779(9) 0.55311(8) 0.02964(17) Uani 1 1 d . . . .
H38 H 0.688850 0.481360 0.600616 0.036 Uiso 1 1 calc R . . .
C39 C 0.78867(8) 0.55088(8) 0.46486(8) 0.02807(16) Uani 1 1 d . . . .
H39 H 0.752708 0.621488 0.451513 0.034 Uiso 1 1 calc R . . .
C40' C 0.3686(4) 1.0181(4) 0.7488(4) 0.0295(8) Uani 0.369(9) 1 d . P A 2
H40' H 0.439222 0.978697 0.746563 0.035 Uiso 0.369(9) 1 calc R P A 2
C41' C 0.3217(8) 1.0635(4) 0.6616(2) 0.0450(16) Uani 0.369(9) 1 d . P A 2
H41' H 0.359817 1.055279 0.599167 0.054 Uiso 0.369(9) 1 calc R P A 2
C42' C 0.2194(8) 1.1207(4) 0.6648(4) 0.0452(18) Uani 0.369(9) 1 d . P A 2
H42' H 0.185969 1.151595 0.605015 0.054 Uiso 0.369(9) 1 calc R P A 2
C43' C 0.1658(6) 1.1327(5) 0.7567(6) 0.0476(16) Uani 0.369(9) 1 d . P A 2
H43' H 0.094902 1.171891 0.757620 0.057 Uiso 0.369(9) 1 calc R P A 2
C44' C 0.2097(4) 1.0905(5) 0.8490(5) 0.0134(6) Uani 0.369(9) 1 d . P A 2
H44' H 0.174264 1.100992 0.911366 0.016 Uiso 0.369(9) 1 calc R P A 2
C45' C 0.3146(4) 1.0296(4) 0.8371(3) 0.0178(6) Uani 0.369(9) 1 d . P A 2
H45' H 0.348218 0.994938 0.896042 0.021 Uiso 0.369(9) 1 calc R P A 2

loop_
_atom_site_aniso_label
_atom_site_aniso_U_11
_atom_site_aniso_U_22
_atom_site_aniso_U_33
_atom_site_aniso_U_23
_atom_site_aniso_U_13
_atom_site_aniso_U_12
Mo1 0.00725(2) 0.00704(2) 0.00791(2) -0.00123(1) -0.00214(1) -0.00005(1)
P1 0.00793(5) 0.00886(5) 0.01151(6) -0.00056(4) -0.00293(4) -0.00061(4)
P2 0.00912(5) 0.00819(5) 0.01039(5) -0.00233(4) -0.00313(4) -0.00002(4)
O1 0.0203(2) 0.01301(19) 0.0269(3) 0.00698(18) -0.00845(19) -0.00440(16)
O2 0.0235(2) 0.0277(3) 0.01153(19) -0.00556(18) 0.00160(17) 0.0002(2)
C1 0.0200(3) 0.0161(2) 0.0168(3) 0.0030(2) -0.0046(2) -0.0023(2)
C2 0.0126(2) 0.0116(2) 0.0152(2) -0.00037(17) -0.00319(18) -0.00270(17)
C3 0.0119(2) 0.0207(3) 0.0182(3) -0.0017(2) -0.00075(19) -0.0009(2)
C4 0.0185(3) 0.0254(3) 0.0259(3) -0.0147(3) 0.0000(2) 0.0039(2)
C5 0.0146(2) 0.0136(2) 0.0196(3) -0.00843(19) -0.00736(19) 0.00389(18)
C6 0.0242(3) 0.0166(3) 0.0433(5) -0.0177(3) -0.0132(3) 0.0047(2)
C7 0.01040(19) 0.0119(2) 0.0116(2) -0.00387(16) -0.00377(16) 0.00020(16)
C8 0.0146(2) 0.0140(2) 0.0187(2) -0.00635(19) -0.00714(19) -0.00050(18)
C9 0.0147(2) 0.0199(3) 0.0195(3) -0.0090(2) -0.0085(2) 0.0002(2)
C10 0.0147(2) 0.0222(3) 0.0163(2) -0.0052(2) -0.0086(2) 0.0004(2)
C11 0.0146(2) 0.0168(2) 0.0142(2) -0.00079(19) -0.00724(18) -0.00074(19)
C12 0.01008(19) 0.0133(2) 0.01026(19) -0.00218(16) -0.00346(15) -0.00039(16)
C13 0.01055(19) 0.01083(19) 0.01088(19) -0.00048(16) -0.00418(16) -0.00085(15)
C14 0.0114(2) 0.0127(2) 0.00932(19) -0.00073(16) -0.00234(15) -0.00139(16)
C15 0.01022(19) 0.01086(19) 0.0111(2) 0.00046(16) -0.00253(16) -0.00146(15)
C16 0.0102(2) 0.01052(19) 0.0156(2) -0.00187(17) -0.00487(17) 0.00123(16)
C17 0.0118(2) 0.00946(19) 0.0164(2) -0.00283(17) -0.00492(17) 0.00146(16)
C18 0.0106(2) 0.00808(18) 0.0139(2) -0.00069(16) -0.00459(16) -0.00056(15)
C19 0.0119(2) 0.00857(18) 0.0146(2) -0.00102(16) -0.00477(17) -0.00110(15)
C20 0.0176(3) 0.0089(2) 0.0255(3) -0.0031(2) -0.0092(2) 0.00010(18)
C21 0.0224(3) 0.0101(2) 0.0304(3) -0.0054(2) -0.0105(3) -0.0016(2)
C22 0.0209(3) 0.0129(2) 0.0266(3) -0.0045(2) -0.0101(2) -0.0043(2)
C23 0.0151(2) 0.0126(2) 0.0216(3) -0.0023(2) -0.0081(2) -0.00293(18)
C24 0.0115(2) 0.00906(19) 0.0148(2) -0.00115(16) -0.00457(17) -0.00159(15)
C25 0.0100(2) 0.0141(2) 0.0163(2) -0.00128(18) -0.00117(17) 0.00054(17)
C26 0.0110(2) 0.0256(3) 0.0304(4) -0.0069(3) 0.0009(2) -0.0044(2)
C27 0.0156(3) 0.0278(3) 0.0167(3) -0.0057(2) -0.0014(2) 0.0044(2)
C28 0.0133(2) 0.0144(2) 0.0141(2) -0.00158(18) -0.00601(18) -0.00029(17)
C29 0.0221(3) 0.0270(3) 0.0158(3) -0.0066(2) -0.0037(2) 0.0031(3)
C30 0.0237(3) 0.0170(3) 0.0202(3) 0.0003(2) -0.0113(2) 0.0035(2)
C31 0.00947(19) 0.00912(18) 0.0131(2) -0.00008(16) -0.00344(16) -0.00085(15)
C32 0.0119(2) 0.0110(2) 0.0155(2) -0.00039(17) -0.00400(17) -0.00097(16)
C33 0.0125(2) 0.0128(2) 0.0115(2) -0.00368(17) -0.00236(16) 0.00135(17)
C40 0.0275(9) 0.0299(10) 0.059(2) -0.0231(12) 0.0018(10) 0.0007(7)
C41 0.0379(11) 0.0369(12) 0.0273(11) -0.0192(9) 0.0111(8) -0.0143(8)
C42 0.0281(8) 0.0266(9) 0.0149(5) -0.0028(5) -0.0020(5) -0.0100(6)
C43 0.0177(8) 0.0226(8) 0.0141(6) -0.0031(4) -0.0026(4) -0.0027(5)
C44 0.0389(16) 0.0346(14) 0.0226(15) -0.0065(10) 0.0022(9) -0.0130(11)
C45 0.0414(12) 0.0272(9) 0.054(2) 0.0017(12) -0.0272(13) -0.0040(8)
C34 0.0252(4) 0.0244(3) 0.0342(4) -0.0070(3) -0.0086(3) 0.0001(3)
C35 0.0210(3) 0.0280(4) 0.0339(4) -0.0113(3) -0.0041(3) 0.0030(3)
C36 0.0248(4) 0.0230(3) 0.0382(5) -0.0099(3) -0.0064(3) 0.0051(3)
C37 0.0269(4) 0.0312(4) 0.0306(4) -0.0062(3) -0.0064(3) 0.0038(3)
C38 0.0273(4) 0.0382(5) 0.0292(4) -0.0172(4) -0.0093(3) 0.0106(3)
C39 0.0302(4) 0.0246(3) 0.0361(4) -0.0153(3) -0.0142(3) 0.0082(3)
C40' 0.0309(17) 0.0282(15) 0.0309(16) -0.0158(12) 0.0062(12) -0.0049(12)
C41' 0.089(5) 0.0295(17) 0.0152(12) -0.0076(11) 0.0019(18) -0.026(2)
C42' 0.077(5) 0.0274(19) 0.032(2) 0.0055(15) -0.034(3) -0.020(2)
C43' 0.022(2) 0.0226(14) 0.098(5) -0.011(2) -0.019(2) -0.0009(13)
C44' 0.0108(10) 0.0214(14) 0.0075(9) -0.0031(8) -0.0019(7) 0.0008(9)
C45' 0.0158(10) 0.0197(12) 0.0195(12) -0.0079(10) -0.0039(9) 0.0051(7)

loop_
_atom_type_symbol
_atom_type_description
_atom_type_scat_dispersion_real
_atom_type_scat_dispersion_imag
_atom_type_scat_source
C C 0.0033 0.0016 'International Tables Vol C Tables 4.2.6.8 and 6.1.1.4'
H H 0.0000 0.0000 'International Tables Vol C Tables 4.2.6.8 and 6.1.1.4'
Mo Mo -1.6832 0.6857 'International Tables Vol C Tables 4.2.6.8 and 6.1.1.4'
O O 0.0106 0.0060 'International Tables Vol C Tables 4.2.6.8 and 6.1.1.4'
P P 0.1023 0.0942 'International Tables Vol C Tables 4.2.6.8 and 6.1.1.4'

loop_
_geom_angle_atom_site_label_1
_geom_angle_atom_site_label_2
_geom_angle_atom_site_label_3
_geom_angle
C13 Mo1 P2 77.98(4)
C13 Mo1 C14 37.21(4)
C13 Mo1 C15 65.96(5)
C13 Mo1 C16 37.20(3)
C13 Mo1 C17 67.02(4)
C13 Mo1 C18 80.01(5)
C13 Mo1 C31 144.64(4)
C14 Mo1 P2 89.59(5)
C15 Mo1 P2 120.67(4)
C15 Mo1 C14 34.92(3)
C16 Mo1 P2 101.40(4)
C16 Mo1 C14 65.36(5)
C16 Mo1 C15 76.94(6)
C16 Mo1 C31 151.71(3)
C17 Mo1 P2 137.86(3)
C17 Mo1 C14 76.73(5)
C17 Mo1 C15 65.40(5)
C17 Mo1 C16 36.68(3)
C17 Mo1 C18 37.15(4)
C17 Mo1 C31 116.11(4)
C18 Mo1 P2 154.73(2)
C18 Mo1 C14 65.28(5)
C18 Mo1 C15 36.81(3)
C18 Mo1 C16 66.79(5)
C18 Mo1 C31 85.21(5)
C31 Mo1 P2 105.99(4)
C31 Mo1 C14 107.51(5)
C31 Mo1 C15 83.07(5)
C33 Mo1 P2 87.77(5)
C33 Mo1 C13 126.49(5)
C33 Mo1 C14 163.51(3)
C33 Mo1 C15 151.55(3)
C33 Mo1 C16 99.25(5)
C33 Mo1 C17 94.49(5)
C33 Mo1 C18 115.51(5)
C33 Mo1 C31 88.86(5)
C24 P1 C25 111.24(5)
C24 P1 C28 104.98(5)
C28 P1 C25 105.58(5)
C31 P1 C24 112.54(5)
C31 P1 C25 110.91(5)
C31 P1 C28 111.21(5)
C2 P2 Mo1 124.97(4)
C2 P2 C5 101.90(5)
C5 P2 Mo1 117.21(5)
C7 P2 Mo1 104.57(4)
C7 P2 C2 99.25(6)
C7 P2 C5 106.34(5)
H1A C1 H1B 109.5
H1A C1 H1C 109.5
H1B C1 H1C 109.5
C2 C1 H1A 109.5
C2 C1 H1B 109.5
C2 C1 H1C 109.5
P2 C2 H2 107.2
C1 C2 P2 111.55(6)
C1 C2 H2 107.2
C1 C2 C3 111.91(7)
C3 C2 P2 111.40(6)
C3 C2 H2 107.2
C2 C3 H3A 109.5
C2 C3 H3B 109.5
C2 C3 H3C 109.5
H3A C3 H3B 109.5
H3A C3 H3C 109.5
H3B C3 H3C 109.5
H4A C4 H4B 109.5
H4A C4 H4C 109.5
H4B C4 H4C 109.5
C5 C4 H4A 109.5
C5 C4 H4B 109.5
C5 C4 H4C 109.5
P2 C5 H5 106.5
C4 C5 P2 110.48(6)
C4 C5 H5 106.5
C6 C5 P2 116.66(6)
C6 C5 C4 109.73(8)
C6 C5 H5 106.5
C5 C6 H6A 109.5
C5 C6 H6B 109.5
C5 C6 H6C 109.5
H6A C6 H6B 109.5
H6A C6 H6C 109.5
H6B C6 H6C 109.5
C8 C7 P2 125.26(6)
C8 C7 C12 118.76(6)
C12 C7 P2 115.46(5)
C7 C8 H8 119.7
C9 C8 C7 120.56(7)
C9 C8 H8 119.7
C8 C9 H9 119.8
C10 C9 C8 120.43(7)
C10 C9 H9 119.8
C9 C10 H10 120.2
C11 C10 C9 119.60(7)
C11 C10 H10 120.2
C10 C11 H11 119.8
C10 C11 C12 120.35(7)
C12 C11 H11 119.8
C7 C12 C13 118.23(6)
C11 C12 C7 120.28(6)
C11 C12 C13 121.47(6)
C12 C13 Mo1 122.70(5)
C14 C13 Mo1 76.32(6)
C14 C13 C12 118.85(7)
C16 C13 Mo1 73.95(5)
C16 C13 C12 121.76(7)
C16 C13 C14 119.34(6)
Mo1 C14 H14 135.2
C13 C14 Mo1 66.47(5)
C13 C14 H14 120.3
C15 C14 Mo1 71.56(5)
C15 C14 C13 119.40(7)
C15 C14 H14 120.3
Mo1 C15 H15 130.5
C14 C15 Mo1 73.52(5)
C14 C15 H15 119.1
C14 C15 C18 121.73(7)
C18 C15 Mo1 69.62(5)
C18 C15 H15 119.1
Mo1 C16 H16 132.8
C13 C16 Mo1 68.85(5)
C13 C16 H16 120.4
C17 C16 Mo1 70.99(5)
C17 C16 C13 119.28(7)
C17 C16 H16 120.4
Mo1 C17 H17 129.1
C16 C17 Mo1 72.33(5)
C16 C17 H17 119.4
C16 C17 C18 121.24(7)
C18 C17 Mo1 71.60(5)
C18 C17 H17 119.4
C15 C18 Mo1 73.57(5)
C15 C18 C19 119.90(7)
C17 C18 Mo1 71.25(5)
C17 C18 C15 117.79(6)
C17 C18 C19 122.03(7)
C19 C18 Mo1 131.03(5)
C20 C19 C18 116.85(6)
C20 C19 C24 118.20(6)
C24 C19 C18 124.91(6)
C19 C20 H20 118.9
C21 C20 C19 122.18(7)
C21 C20 H20 118.9
C20 C21 H21 120.2
C20 C21 C22 119.61(7)
C22 C21 H21 120.2
C21 C22 H22 120.3
C23 C22 C21 119.36(7)
C23 C22 H22 120.3
C22 C23 H23 119.0
C22 C23 C24 122.02(7)
C24 C23 H23 119.0
C19 C24 P1 126.22(5)
C23 C24 P1 114.82(6)
C23 C24 C19 118.56(7)
P1 C25 H25 106.1
C26 C25 P1 113.61(7)
C26 C25 H25 106.1
C27 C25 P1 113.43(6)
C27 C25 H25 106.1
C27 C25 C26 110.71(7)
C25 C26 H26A 109.5
C25 C26 H26B 109.5
C25 C26 H26C 109.5
H26A C26 H26B 109.5
H26A C26 H26C 109.5
H26B C26 H26C 109.5
C25 C27 H27A 109.5
C25 C27 H27B 109.5
C25 C27 H27C 109.5
H27A C27 H27B 109.5
H27A C27 H27C 109.5
H27B C27 H27C 109.5
P1 C28 H28 107.9
C29 C28 P1 109.91(6)
C29 C28 H28 107.9
C29 C28 C30 111.00(7)
C30 C28 P1 112.13(6)
C30 C28 H28 107.9
C28 C29 H29A 109.5
C28 C29 H29B 109.5
C28 C29 H29C 109.5
H29A C29 H29B 109.5
H29A C29 H29C 109.5
H29B C29 H29C 109.5
C28 C30 H30A 109.5
C28 C30 H30B 109.5
C28 C30 H30C 109.5
H30A C30 H30B 109.5
H30A C30 H30C 109.5
H30B C30 H30C 109.5
P1 C31 Mo1 130.73(5)
C32 C31 Mo1 101.34(6)
C32 C31 P1 126.06(6)
O1 C32 C31 179.01(8)
O2 C33 Mo1 178.79(6)
C41 C40 H40 120.4
C41 C40 C45 119.2(2)
C45 C40 H40 120.4
C40 C41 H41 120.3
C42 C41 C40 119.4(2)
C42 C41 H41 120.3
C41 C42 H42 119.7
C43 C42 C41 120.7(2)
C43 C42 H42 119.7
C42 C43 H43 121.2
C44 C43 C42 117.5(3)
C44 C43 H43 121.2
C43 C44 H44 117.9
C45 C44 C43 124.2(4)
C45 C44 H44 117.9
C40 C45 H45 120.5
C44 C45 C40 119.0(3)
C44 C45 H45 120.5
C35 C34 H34 119.9
C35 C34 C39 120.20(10)
C39 C34 H34 119.9
C34 C35 H35 120.1
C36 C35 C34 119.73(10)
C36 C35 H35 120.1
C35 C36 H36 120.0
C35 C36 C37 120.00(9)
C37 C36 H36 120.0
C36 C37 H37 119.9
C38 C37 C36 120.26(10)
C38 C37 H37 119.9
C37 C38 H38 120.1
C39 C38 C37 119.83(10)
C39 C38 H38 120.1
C34 C39 H39 120.0
C38 C39 C34 119.98(9)
C38 C39 H39 120.0
C41' C40' H40' 120.0
C45' C40' H40' 120.0
C45' C40' C41' 120.0(4)
C40' C41' H41' 120.0
C40' C41' C42' 120.0(4)
C42' C41' H41' 120.0
C41' C42' H42' 120.5
C41' C42' C43' 119.0(4)
C43' C42' H42' 120.5
C42' C43' H43' 117.8
C42' C43' C44' 124.3(5)
C44' C43' H43' 117.8
C43' C44' H44' 124.1
C43' C44' C45' 111.7(6)
C45' C44' H44' 124.1
C40' C45' C44' 124.9(4)
C40' C45' H45' 117.5
C44' C45' H45' 117.5

loop_
_geom_bond_atom_site_label_1
_geom_bond_atom_site_label_2
_geom_bond_distance
Mo1 P2 2.4359(10)
Mo1 C13 2.2014(12)
Mo1 C14 2.3328(13)
Mo1 C15 2.3080(16)
Mo1 C16 2.2684(14)
Mo1 C17 2.2509(11)
Mo1 C18 2.2555(13)
Mo1 C31 2.2899(16)
Mo1 C33 1.9563(12)
P1 C24 1.8223(10)
P1 C25 1.8425(13)
P1 C28 1.8401(10)
P1 C31 1.7144(11)
P2 C2 1.8587(14)
P2 C5 1.8729(11)
P2 C7 1.8462(11)
O1 C32 1.1865(10)
O2 C33 1.1693(10)
C1 H1A 0.9800
C1 H1B 0.9800
C1 H1C 0.9800
C1 C2 1.5298(12)
C2 H2 1.0000
C2 C3 1.5329(13)
C3 H3A 0.9800
C3 H3B 0.9800
C3 H3C 0.9800
C4 H4A 0.9800
C4 H4B 0.9800
C4 H4C 0.9800
C4 C5 1.5288(15)
C5 H5 1.0000
C5 C6 1.5268(12)
C6 H6A 0.9800
C6 H6B 0.9800
C6 H6C 0.9800
C7 C8 1.4003(11)
C7 C12 1.4035(11)
C8 H8 0.9500
C8 C9 1.3923(12)
C9 H9 0.9500
C9 C10 1.3910(13)
C10 H10 0.9500
C10 C11 1.3900(11)
C11 H11 0.9500
C11 C12 1.3985(11)
C12 C13 1.4835(11)
C13 C14 1.4519(13)
C13 C16 1.4270(11)
C14 H14 0.9500
C14 C15 1.3926(11)
C15 H15 0.9500
C15 C18 1.4415(11)
C16 H16 0.9500
C16 C17 1.4220(11)
C17 H17 0.9500
C17 C18 1.4356(13)
C18 C19 1.4701(11)
C19 C20 1.4056(10)
C19 C24 1.4177(12)
C20 H20 0.9500
C20 C21 1.3854(11)
C21 H21 0.9500
C21 C22 1.3913(13)
C22 H22 0.9500
C22 C23 1.3859(11)
C23 H23 0.9500
C23 C24 1.4081(11)
C25 H25 1.0000
C25 C26 1.5302(13)
C25 C27 1.5297(12)
C26 H26A 0.9800
C26 H26B 0.9800
C26 H26C 0.9800
C27 H27A 0.9800
C27 H27B 0.9800
C27 H27C 0.9800
C28 H28 1.0000
C28 C29 1.5318(14)
C28 C30 1.5332(12)
C29 H29A 0.9800
C29 H29B 0.9800
C29 H29C 0.9800
C30 H30A 0.9800
C30 H30B 0.9800
C30 H30C 0.9800
C31 C32 1.2885(11)
C40 H40 0.9500
C40 C41 1.389(4)
C40 C45 1.392(5)
C41 H41 0.9500
C41 C42 1.385(3)
C42 H42 0.9500
C42 C43 1.371(3)
C43 H43 0.9500
C43 C44 1.371(5)
C44 H44 0.9500
C44 C45 1.320(6)
C45 H45 0.9500
C34 H34 0.9500
C34 C35 1.3896(15)
C34 C39 1.3898(16)
C35 H35 0.9500
C35 C36 1.3841(16)
C36 H36 0.9500
C36 C37 1.3893(16)
C37 H37 0.9500
C37 C38 1.3868(15)
C38 H38 0.9500
C38 C39 1.3834(17)
C39 H39 0.9500
C40' H40' 0.9500
C40' C41' 1.374(5)
C40' C45' 1.343(5)
C41' H41' 0.9500
C41' C42' 1.377(8)
C42' H42' 0.9500
C42' C43' 1.389(9)
C43' H43' 0.9500
C43' C44' 1.412(9)
C44' H44' 0.9500
C44' C45' 1.438(7)
C45' H45' 0.9500
